data_4315423
loop_
_publ_author_name
'Xiaoyan Zhou'
'Bingran Yu'
'Yanling Guo'
'Xiaoliang Tang'
'Huihui Zhang'
'Weisheng Liu'

_publ_section_title
;
 Both Visual and Fluorescent Sensor for Zn2+ Based on Quinoline Platform
;
_journal_name_full 'Inorganic Chemistry'
_journal_page_first 4002
_journal_page_last 4007
_journal_paper_doi 10.1021/ic901354x
_journal_volume 49
_journal_year 2010
_chemical_formula_sum 'C36 H30 N4 O5 Zn'
_chemical_formula_weight 664.01
_chemical_name_systematic
; 
 ? 
;
_space_group_IT_number 14
_symmetry_cell_setting monoclinic
_symmetry_space_group_name_Hall '-P 2ybc'
_symmetry_space_group_name_H-M 'P 1 21/c 1'
_atom_sites_solution_hydrogens geom
_atom_sites_solution_primary direct
_atom_sites_solution_secondary difmap
_audit_creation_method SHELXL-97
_cell_angle_alpha 90.00
_cell_angle_beta 115.507(5)
_cell_angle_gamma 90.00
_cell_formula_units_Z 4
_cell_length_a 16.752(6)
_cell_length_b 12.843(5)
_cell_length_c 16.098(6)
_cell_measurement_reflns_used 3887
_cell_measurement_temperature 296(2)
_cell_measurement_theta_max 22.76
_cell_measurement_theta_min 2.80
_cell_volume 3126(2)
_computing_cell_refinement 'Bruker SMART'
_computing_data_collection 'Bruker SMART'
_computing_data_reduction 'Bruker SAINT'
_computing_molecular_graphics 'Bruker SHELXTL'
_computing_publication_material 'Bruker SHELXTL'
_computing_structure_refinement 'SHELXL-97 (Sheldrick, 1997)'
_computing_structure_solution 'SHELXS-97 (Sheldrick, 1990)'
_diffrn_ambient_temperature 296(2)
_diffrn_measured_fraction_theta_full 0.998
_diffrn_measured_fraction_theta_max 0.998
_diffrn_measurement_device_type 'CCD area detector'
_diffrn_measurement_method 'phi and omega scans'
_diffrn_radiation_monochromator graphite
_diffrn_radiation_source 'fine-focus sealed tube'
_diffrn_radiation_type MoK\a
_diffrn_radiation_wavelength 0.71073
_diffrn_reflns_av_R_equivalents 0.0383
_diffrn_reflns_av_sigmaI/netI 0.0478
_diffrn_reflns_limit_h_max 20
_diffrn_reflns_limit_h_min -11
_diffrn_reflns_limit_k_max 13
_diffrn_reflns_limit_k_min -15
_diffrn_reflns_limit_l_max 19
_diffrn_reflns_limit_l_min -19
_diffrn_reflns_number 16285
_diffrn_reflns_theta_full 25.50
_diffrn_reflns_theta_max 25.50
_diffrn_reflns_theta_min 2.08
_exptl_absorpt_coefficient_mu 0.836
_exptl_absorpt_correction_T_max 0.9121
_exptl_absorpt_correction_T_min 0.8648
_exptl_absorpt_correction_type multi-scan
_exptl_absorpt_process_details sadabs
_exptl_crystal_colour 'Light Yellow'
_exptl_crystal_density_diffrn 1.411
_exptl_crystal_density_method 'not measured'
_exptl_crystal_description Stick
_exptl_crystal_F_000 1376
_exptl_crystal_size_max 0.21
_exptl_crystal_size_mid 0.21
_exptl_crystal_size_min 0.20
_refine_diff_density_max 0.579
_refine_diff_density_min -0.455
_refine_diff_density_rms 0.052
_refine_ls_extinction_method none
_refine_ls_goodness_of_fit_ref 1.013
_refine_ls_hydrogen_treatment constr
_refine_ls_matrix_type full
_refine_ls_number_parameters 427
_refine_ls_number_reflns 5815
_refine_ls_number_restraints 3
_refine_ls_restrained_S_all 1.014
_refine_ls_R_factor_all 0.0656
_refine_ls_R_factor_gt 0.0420
_refine_ls_shift/su_max 0.001
_refine_ls_shift/su_mean 0.000
_refine_ls_structure_factor_coef Fsqd
_refine_ls_weighting_details 'calc w=1/[\s^2^(Fo^2^)+(0.0350P)^2^+2.0000P] where P=(Fo^2^+2Fc^2^)/3'
_refine_ls_weighting_scheme calc
_refine_ls_wR_factor_gt 0.0942
_refine_ls_wR_factor_ref 0.1031
_reflns_number_gt 4179
_reflns_number_total 5815
_reflns_threshold_expression >2sigma(I)
_cod_data_source_file ic901354x_si_002.cif
_cod_data_source_block p21c
_cod_depositor_comments
;
The following automatic conversions were performed:

'_symmetry_cell_setting' value 'Monoclinic' changed to 'monoclinic'
according to the built-in table from CIF Core dictionary named
'cif_core.dic' version 2.4.1 from 2010-06-29.

Automatic conversion script
Id: cif_fix_values 1646 2011-03-28 12:23:43Z adriana 
;
_cod_original_cell_volume 3126.0(19)
_cod_database_code 4315423

loop_
_symmetry_equiv_pos_as_xyz
'x, y, z'
'-x, y+1/2, -z+1/2'
'-x, -y, -z'
'x, -y-1/2, z-1/2'

loop_
_atom_site_label
_atom_site_type_symbol
_atom_site_fract_x
_atom_site_fract_y
_atom_site_fract_z
_atom_site_U_iso_or_equiv
_atom_site_adp_type
_atom_site_occupancy
_atom_site_symmetry_multiplicity
_atom_site_calc_flag
_atom_site_refinement_flags
_atom_site_disorder_assembly
_atom_site_disorder_group
Zn1 Zn 0.72550(2) 0.83732(3) 0.44455(2) 0.04154(12) Uani 1 1 d . A .
C1 C 0.6090(2) 1.0368(3) 0.4374(2) 0.0563(8) Uani 1 1 d . . .
H1 H 0.6016 1.0447 0.3771 0.068 Uiso 1 1 calc R . .
C2 C 0.5680(2) 1.1084(3) 0.4722(3) 0.0652(10) Uani 1 1 d . . .
H2A H 0.5365 1.1644 0.4365 0.078 Uiso 1 1 calc R . .
C3 C 0.5749(2) 1.0953(3) 0.5577(3) 0.0628(9) Uani 1 1 d . . .
H3 H 0.5469 1.1415 0.5810 0.075 Uiso 1 1 calc R . .
C4 C 0.62384(19) 1.0125(2) 0.6117(2) 0.0487(8) Uani 1 1 d . . .
C5 C 0.6314(2) 0.9898(3) 0.7000(2) 0.0579(9) Uani 1 1 d . . .
H5 H 0.6035 1.0320 0.7265 0.069 Uiso 1 1 calc R . .
C6 C 0.6788(2) 0.9069(3) 0.7464(2) 0.0580(9) Uani 1 1 d . . .
H6 H 0.6814 0.8906 0.8038 0.070 Uiso 1 1 calc R . .
C7 C 0.72402(19) 0.8453(2) 0.7100(2) 0.0472(7) Uani 1 1 d . . .
H7 H 0.7566 0.7886 0.7435 0.057 Uiso 1 1 calc R . .
C8 C 0.72148(17) 0.8665(2) 0.6261(2) 0.0397(7) Uani 1 1 d . . .
C9 C 0.66642(17) 0.9473(2) 0.5732(2) 0.0407(7) Uani 1 1 d . . .
C10 C 0.84258(18) 0.7699(2) 0.6386(2) 0.0428(7) Uani 1 1 d . . .
H10 H 0.8579 0.7720 0.7014 0.051 Uiso 1 1 calc R . .
C11 C 0.90228(18) 0.7176(2) 0.61174(19) 0.0403(7) Uani 1 1 d . . .
C12 C 0.98015(19) 0.6806(2) 0.6836(2) 0.0496(8) Uani 1 1 d . . .
H12 H 0.9871 0.6879 0.7438 0.059 Uiso 1 1 calc R . .
C13 C 1.0460(2) 0.6343(3) 0.6687(2) 0.0530(8) Uani 1 1 d . . .
C14 C 1.0339(2) 0.6254(2) 0.5782(2) 0.0514(8) Uani 1 1 d . . .
H14 H 1.0785 0.5952 0.5666 0.062 Uiso 1 1 calc R . .
C15 C 0.95965(19) 0.6589(2) 0.5060(2) 0.0454(7) Uani 1 1 d . . .
C16 C 0.89055(18) 0.7064(2) 0.52028(19) 0.0395(7) Uani 1 1 d . . .
C17 C 1.1300(2) 0.5981(4) 0.7477(2) 0.0844(13) Uani 1 1 d . . .
H17A H 1.1414 0.6403 0.8008 0.127 Uiso 1 1 calc R . .
H17B H 1.1784 0.6042 0.7311 0.127 Uiso 1 1 calc R . .
H17C H 1.1236 0.5267 0.7614 0.127 Uiso 1 1 calc R . .
C18 C 0.9484(2) 0.6512(3) 0.4094(2) 0.0582(9) Uani 1 1 d . . .
H18A H 1.0023 0.6240 0.4092 0.070 Uiso 1 1 calc R . .
H18B H 0.9010 0.6028 0.3758 0.070 Uiso 1 1 calc R . .
C19 C 0.8696(2) 1.0191(3) 0.5053(3) 0.0668(10) Uani 1 1 d . . .
H19 H 0.8754 1.0079 0.5647 0.080 Uiso 1 1 calc R . .
C20 C 0.9257(2) 1.0912(3) 0.4920(4) 0.0816(13) Uani 1 1 d . . .
H20 H 0.9657 1.1295 0.5415 0.098 Uiso 1 1 calc R . .
C21 C 0.9215(2) 1.1047(3) 0.4086(4) 0.0816(13) Uani 1 1 d . . .
H21 H 0.9600 1.1508 0.3998 0.098 Uiso 1 1 calc R . .
C22 C 0.8597(2) 1.0503(3) 0.3345(3) 0.0665(10) Uani 1 1 d . . .
C23 C 0.8501(3) 1.0590(4) 0.2443(4) 0.0912(14) Uani 1 1 d . . .
H23 H 0.8878 1.1024 0.2314 0.109 Uiso 1 1 calc R . .
C24 C 0.7868(3) 1.0051(4) 0.1756(3) 0.0928(14) Uani 1 1 d . . .
H24 H 0.7825 1.0102 0.1162 0.111 Uiso 1 1 calc R . .
C25 C 0.7278(3) 0.9418(3) 0.1923(3) 0.0667(10) Uani 1 1 d . . .
H25 H 0.6841 0.9057 0.1440 0.080 Uiso 1 1 calc R . .
C26 C 0.7335(2) 0.9325(2) 0.2788(2) 0.0477(7) Uani 1 1 d . . .
C27 C 0.80221(19) 0.9839(2) 0.3519(2) 0.0503(8) Uani 1 1 d . . .
C28 C 0.59556(19) 0.8599(2) 0.2453(2) 0.0450(7) Uani 1 1 d . . .
H28 H 0.5776 0.8919 0.1883 0.054 Uiso 1 1 calc R . .
C29 C 0.53123(18) 0.8012(2) 0.2596(2) 0.0456(7) Uani 1 1 d . . .
C30 C 0.4451(2) 0.8042(3) 0.1893(2) 0.0575(9) Uani 1 1 d . . .
H30 H 0.4338 0.8445 0.1375 0.069 Uiso 1 1 calc R . .
C31 C 0.3769(2) 0.7502(3) 0.1937(3) 0.0656(10) Uani 1 1 d . . .
C32 C 0.3960(2) 0.6902(3) 0.2707(3) 0.0693(11) Uani 1 1 d . A .
H32 H 0.3502 0.6531 0.2750 0.083 Uiso 1 1 calc R . .
C33 C 0.4780(2) 0.6824(3) 0.3407(3) 0.0568(9) Uani 1 1 d . . .
C34 C 0.54886(19) 0.7403(2) 0.3382(2) 0.0458(7) Uani 1 1 d . A .
C35 C 0.2845(2) 0.7574(4) 0.1170(3) 0.1080(17) Uani 1 1 d . . .
H35A H 0.2833 0.8083 0.0728 0.162 Uiso 1 1 calc R . .
H35B H 0.2440 0.7776 0.1419 0.162 Uiso 1 1 calc R . .
H35C H 0.2673 0.6909 0.0874 0.162 Uiso 1 1 calc R . .
N1 N 0.65687(15) 0.95963(19) 0.48589(17) 0.0441(6) Uani 1 1 d . . .
N2 N 0.77007(14) 0.81436(18) 0.58611(16) 0.0386(6) Uani 1 1 d . . .
N3 N 0.80971(15) 0.96716(19) 0.43782(19) 0.0489(6) Uani 1 1 d . . .
N4 N 0.67655(15) 0.87336(18) 0.30354(16) 0.0418(6) Uani 1 1 d . . .
O1 O 0.82125(12) 0.73789(16) 0.44935(13) 0.0471(5) Uani 1 1 d . . .
O2 O 0.92890(15) 0.7485(2) 0.36498(15) 0.0632(6) Uani 1 1 d . . .
H2 H 0.8850 0.7732 0.3677 0.095 Uiso 1 1 calc R . .
O3 O 0.62559(13) 0.73420(16) 0.40735(14) 0.0508(5) Uani 1 1 d . . .
O5 O 0.7189(8) 0.5320(11) 0.4670(8) 0.446(7) Uiso 1 1 d . . .
C36 C 0.4957(3) 0.6167(4) 0.4233(3) 0.0813(12) Uani 0.700(7) 1 d PD A 1
H36A H 0.4397 0.5909 0.4194 0.098 Uiso 0.700(7) 1 calc PRD A 1
H36B H 0.5306 0.5570 0.4222 0.098 Uiso 0.700(7) 1 calc PR A 1
O4 O 0.5397(3) 0.6680(4) 0.5070(3) 0.0856(17) Uani 0.700(7) 1 d PD A 1
H4 H 0.5781 0.7058 0.5046 0.128 Uiso 0.700(7) 1 calc PR A 1
C36' C 0.4957(3) 0.6167(4) 0.4233(3) 0.0813(12) Uani 0.300(7) 1 d P A 2
O4' O 0.5601(10) 0.5478(10) 0.4375(9) 0.135(6) Uani 0.300(7) 1 d PD A 2
H4' H 0.5591 0.5308 0.3879 0.203 Uiso 0.300(7) 1 calc PR A 2

loop_
_atom_site_aniso_label
_atom_site_aniso_U_11
_atom_site_aniso_U_22
_atom_site_aniso_U_33
_atom_site_aniso_U_23
_atom_site_aniso_U_13
_atom_site_aniso_U_12
Zn1 0.03927(19) 0.0451(2) 0.03670(19) -0.00174(16) 0.01301(14) -0.00056(15)
C1 0.054(2) 0.057(2) 0.060(2) 0.0094(18) 0.0271(17) 0.0078(16)
C2 0.063(2) 0.052(2) 0.083(3) 0.017(2) 0.034(2) 0.0176(17)
C3 0.061(2) 0.051(2) 0.087(3) -0.002(2) 0.041(2) 0.0106(17)
C4 0.0452(17) 0.0435(18) 0.062(2) -0.0070(16) 0.0277(16) -0.0014(14)
C5 0.059(2) 0.062(2) 0.064(2) -0.0098(19) 0.0373(18) 0.0033(17)
C6 0.059(2) 0.073(2) 0.052(2) -0.0037(19) 0.0337(17) -0.0031(18)
C7 0.0464(17) 0.0496(19) 0.0504(18) 0.0029(15) 0.0254(15) 0.0019(14)
C8 0.0378(15) 0.0406(17) 0.0417(16) -0.0060(13) 0.0182(13) -0.0045(12)
C9 0.0362(15) 0.0414(17) 0.0460(18) -0.0045(14) 0.0191(13) -0.0035(12)
C10 0.0455(17) 0.0504(19) 0.0341(16) 0.0022(14) 0.0188(13) 0.0027(14)
C11 0.0421(16) 0.0422(17) 0.0362(16) 0.0029(13) 0.0164(13) 0.0036(13)
C12 0.0528(18) 0.058(2) 0.0368(17) 0.0067(15) 0.0182(14) 0.0114(15)
C13 0.0504(18) 0.058(2) 0.0452(19) 0.0032(16) 0.0155(15) 0.0164(15)
C14 0.0507(18) 0.055(2) 0.052(2) -0.0005(16) 0.0246(16) 0.0145(15)
C15 0.0495(17) 0.0466(18) 0.0414(17) -0.0021(15) 0.0207(14) 0.0058(14)
C16 0.0389(16) 0.0380(16) 0.0391(16) -0.0006(13) 0.0144(13) 0.0020(12)
C17 0.070(2) 0.116(4) 0.055(2) 0.015(2) 0.0157(19) 0.046(2)
C18 0.061(2) 0.067(2) 0.0461(19) -0.0067(18) 0.0229(16) 0.0133(17)
C19 0.0462(19) 0.063(2) 0.078(3) -0.015(2) 0.0145(18) -0.0031(17)
C20 0.041(2) 0.055(2) 0.124(4) -0.019(3) 0.012(2) -0.0110(17)
C21 0.054(2) 0.058(3) 0.135(4) 0.002(3) 0.042(3) -0.0100(19)
C22 0.053(2) 0.048(2) 0.105(3) 0.006(2) 0.041(2) -0.0034(16)
C23 0.089(3) 0.083(3) 0.129(4) 0.025(3) 0.072(3) -0.009(2)
C24 0.121(4) 0.090(3) 0.097(3) 0.019(3) 0.075(3) -0.005(3)
C25 0.081(3) 0.066(2) 0.064(2) 0.0051(19) 0.041(2) -0.0023(19)
C26 0.0520(18) 0.0394(17) 0.057(2) 0.0033(15) 0.0281(16) 0.0010(14)
C27 0.0431(17) 0.0392(18) 0.074(2) 0.0030(17) 0.0298(17) 0.0020(14)
C28 0.0476(18) 0.0442(18) 0.0375(16) -0.0017(14) 0.0130(14) 0.0025(14)
C29 0.0383(16) 0.0449(18) 0.0492(18) -0.0108(15) 0.0147(14) -0.0018(13)
C30 0.0475(19) 0.058(2) 0.056(2) -0.0141(17) 0.0120(16) 0.0025(16)
C31 0.0396(19) 0.064(2) 0.080(3) -0.025(2) 0.0136(18) -0.0051(17)
C32 0.050(2) 0.067(3) 0.094(3) -0.026(2) 0.033(2) -0.0202(18)
C33 0.053(2) 0.052(2) 0.070(2) -0.0159(18) 0.0315(18) -0.0131(15)
C34 0.0428(17) 0.0433(18) 0.0528(19) -0.0132(15) 0.0221(15) -0.0069(14)
C35 0.045(2) 0.121(4) 0.123(4) -0.021(3) 0.003(2) -0.009(2)
N1 0.0414(13) 0.0445(15) 0.0456(15) 0.0042(12) 0.0181(11) 0.0042(11)
N2 0.0384(13) 0.0403(14) 0.0370(13) -0.0002(11) 0.0162(11) 0.0025(10)
N3 0.0378(14) 0.0454(15) 0.0593(17) -0.0111(13) 0.0169(12) -0.0041(11)
N4 0.0420(14) 0.0395(14) 0.0442(14) -0.0001(11) 0.0188(12) -0.0011(11)
O1 0.0456(12) 0.0553(13) 0.0357(11) -0.0041(10) 0.0132(9) 0.0086(10)
O2 0.0651(16) 0.0806(18) 0.0442(13) -0.0011(13) 0.0239(12) -0.0059(13)
O3 0.0465(12) 0.0520(13) 0.0485(13) 0.0005(10) 0.0152(10) -0.0089(10)
C36 0.088(3) 0.079(3) 0.087(3) -0.003(3) 0.046(3) -0.021(3)
O4 0.093(3) 0.093(3) 0.076(3) 0.010(2) 0.042(2) -0.008(2)
C36' 0.088(3) 0.079(3) 0.087(3) -0.003(3) 0.046(3) -0.021(3)
O4' 0.221(15) 0.081(9) 0.144(12) 0.037(8) 0.116(12) 0.029(9)

loop_
_atom_type_symbol
_atom_type_description
_atom_type_scat_dispersion_real
_atom_type_scat_dispersion_imag
_atom_type_scat_source
C C 0.0033 0.0016 'International Tables Vol C Tables 4.2.6.8 and 6.1.1.4'
H H 0.0000 0.0000 'International Tables Vol C Tables 4.2.6.8 and 6.1.1.4'
N N 0.0061 0.0033 'International Tables Vol C Tables 4.2.6.8 and 6.1.1.4'
O O 0.0106 0.0060 'International Tables Vol C Tables 4.2.6.8 and 6.1.1.4'
Zn Zn 0.2839 1.4301 'International Tables Vol C Tables 4.2.6.8 and 6.1.1.4'

loop_
_geom_angle_atom_site_label_1
_geom_angle_atom_site_label_2
_geom_angle_atom_site_label_3
_geom_angle
_geom_angle_site_symmetry_1
_geom_angle_site_symmetry_3
_geom_angle_publ_flag
O3 Zn1 O1 98.04(9) . . ?
O3 Zn1 N2 95.30(9) . . ?
O1 Zn1 N2 87.95(8) . . ?
O3 Zn1 N4 86.33(9) . . ?
O1 Zn1 N4 96.55(8) . . ?
N2 Zn1 N4 174.96(9) . . ?
O3 Zn1 N1 94.79(9) . . ?
O1 Zn1 N1 160.40(8) . . ?
N2 Zn1 N1 76.12(9) . . ?
N4 Zn1 N1 99.01(9) . . ?
O3 Zn1 N3 161.02(9) . . ?
O1 Zn1 N3 88.05(9) . . ?
N2 Zn1 N3 102.90(9) . . ?
N4 Zn1 N3 75.09(9) . . ?
N1 Zn1 N3 84.52(9) . . ?
N1 C1 C2 122.8(3) . . ?
N1 C1 H1 118.6 . . ?
C2 C1 H1 118.6 . . ?
C3 C2 C1 119.2(3) . . ?
C3 C2 H2A 120.4 . . ?
C1 C2 H2A 120.4 . . ?
C2 C3 C4 120.3(3) . . ?
C2 C3 H3 119.9 . . ?
C4 C3 H3 119.9 . . ?
C3 C4 C5 124.3(3) . . ?
C3 C4 C9 116.9(3) . . ?
C5 C4 C9 118.8(3) . . ?
C6 C5 C4 120.1(3) . . ?
C6 C5 H5 119.9 . . ?
C4 C5 H5 119.9 . . ?
C5 C6 C7 121.0(3) . . ?
C5 C6 H6 119.5 . . ?
C7 C6 H6 119.5 . . ?
C8 C7 C6 121.1(3) . . ?
C8 C7 H7 119.5 . . ?
C6 C7 H7 119.5 . . ?
C7 C8 C9 118.7(3) . . ?
C7 C8 N2 125.6(3) . . ?
C9 C8 N2 115.7(3) . . ?
N1 C9 C4 122.2(3) . . ?
N1 C9 C8 117.9(3) . . ?
C4 C9 C8 119.9(3) . . ?
N2 C10 C11 127.2(3) . . ?
N2 C10 H10 116.4 . . ?
C11 C10 H10 116.4 . . ?
C12 C11 C16 119.3(3) . . ?
C12 C11 C10 115.9(3) . . ?
C16 C11 C10 124.7(3) . . ?
C13 C12 C11 122.6(3) . . ?
C13 C12 H12 118.7 . . ?
C11 C12 H12 118.7 . . ?
C12 C13 C14 117.3(3) . . ?
C12 C13 C17 121.2(3) . . ?
C14 C13 C17 121.5(3) . . ?
C15 C14 C13 122.7(3) . . ?
C15 C14 H14 118.7 . . ?
C13 C14 H14 118.7 . . ?
C14 C15 C16 120.7(3) . . ?
C14 C15 C18 122.1(3) . . ?
C16 C15 C18 117.1(3) . . ?
O1 C16 C11 124.0(3) . . ?
O1 C16 C15 118.6(3) . . ?
C11 C16 C15 117.4(3) . . ?
C13 C17 H17A 109.5 . . ?
C13 C17 H17B 109.5 . . ?
H17A C17 H17B 109.5 . . ?
C13 C17 H17C 109.5 . . ?
H17A C17 H17C 109.5 . . ?
H17B C17 H17C 109.5 . . ?
O2 C18 C15 111.7(3) . . ?
O2 C18 H18A 109.3 . . ?
C15 C18 H18A 109.3 . . ?
O2 C18 H18B 109.3 . . ?
C15 C18 H18B 109.3 . . ?
H18A C18 H18B 107.9 . . ?
N3 C19 C20 122.6(4) . . ?
N3 C19 H19 118.7 . . ?
C20 C19 H19 118.7 . . ?
C21 C20 C19 119.7(4) . . ?
C21 C20 H20 120.2 . . ?
C19 C20 H20 120.2 . . ?
C20 C21 C22 120.0(4) . . ?
C20 C21 H21 120.0 . . ?
C22 C21 H21 120.0 . . ?
C21 C22 C23 124.4(4) . . ?
C21 C22 C27 117.2(4) . . ?
C23 C22 C27 118.4(4) . . ?
C24 C23 C22 120.6(4) . . ?
C24 C23 H23 119.7 . . ?
C22 C23 H23 119.7 . . ?
C23 C24 C25 121.0(4) . . ?
C23 C24 H24 119.5 . . ?
C25 C24 H24 119.5 . . ?
C26 C25 C24 120.4(4) . . ?
C26 C25 H25 119.8 . . ?
C24 C25 H25 119.8 . . ?
C25 C26 N4 125.5(3) . . ?
C25 C26 C27 119.2(3) . . ?
N4 C26 C27 115.3(3) . . ?
N3 C27 C22 122.1(3) . . ?
N3 C27 C26 117.7(3) . . ?
C22 C27 C26 120.2(3) . . ?
N4 C28 C29 126.3(3) . . ?
N4 C28 H28 116.8 . . ?
C29 C28 H28 116.8 . . ?
C30 C29 C34 119.1(3) . . ?
C30 C29 C28 116.6(3) . . ?
C34 C29 C28 124.3(3) . . ?
C31 C30 C29 122.6(4) . . ?
C31 C30 H30 118.7 . . ?
C29 C30 H30 118.7 . . ?
C30 C31 C32 117.2(3) . . ?
C30 C31 C35 120.8(4) . . ?
C32 C31 C35 122.0(4) . . ?
C33 C32 C31 123.4(3) . . ?
C33 C32 H32 118.3 . . ?
C31 C32 H32 118.3 . . ?
C32 C33 C34 120.0(3) . . ?
C32 C33 C36 121.5(3) . . ?
C34 C33 C36 118.4(3) . . ?
O3 C34 C29 123.7(3) . . ?
O3 C34 C33 118.6(3) . . ?
C29 C34 C33 117.6(3) . . ?
C31 C35 H35A 109.5 . . ?
C31 C35 H35B 109.5 . . ?
H35A C35 H35B 109.5 . . ?
C31 C35 H35C 109.5 . . ?
H35A C35 H35C 109.5 . . ?
H35B C35 H35C 109.5 . . ?
C1 N1 C9 118.5(3) . . ?
C1 N1 Zn1 128.8(2) . . ?
C9 N1 Zn1 112.66(18) . . ?
C10 N2 C8 118.9(2) . . ?
C10 N2 Zn1 125.15(19) . . ?
C8 N2 Zn1 115.21(18) . . ?
C19 N3 C27 118.1(3) . . ?
C19 N3 Zn1 128.6(3) . . ?
C27 N3 Zn1 112.88(19) . . ?
C28 N4 C26 119.9(3) . . ?
C28 N4 Zn1 123.7(2) . . ?
C26 N4 Zn1 115.34(19) . . ?
C16 O1 Zn1 128.75(18) . . ?
C18 O2 H2 109.5 . . ?
C34 O3 Zn1 127.50(19) . . ?
O4 C36 C33 114.5(4) . . ?
O4 C36 H36A 108.6 . . ?
C33 C36 H36A 108.6 . . ?
O4 C36 H36B 108.6 . . ?
C33 C36 H36B 108.6 . . ?
H36A C36 H36B 107.6 . . ?

loop_
_geom_bond_atom_site_label_1
_geom_bond_atom_site_label_2
_geom_bond_distance
_geom_bond_site_symmetry_2
_geom_bond_publ_flag
Zn1 O3 2.013(2) . ?
Zn1 O1 2.026(2) . ?
Zn1 N2 2.091(2) . ?
Zn1 N4 2.106(2) . ?
Zn1 N1 2.212(2) . ?
Zn1 N3 2.217(3) . ?
C1 N1 1.303(4) . ?
C1 C2 1.400(5) . ?
C1 H1 0.9300 . ?
C2 C3 1.341(5) . ?
C2 H2A 0.9300 . ?
C3 C4 1.394(5) . ?
C3 H3 0.9300 . ?
C4 C5 1.402(4) . ?
C4 C9 1.406(4) . ?
C5 C6 1.346(5) . ?
C5 H5 0.9300 . ?
C6 C7 1.387(4) . ?
C6 H6 0.9300 . ?
C7 C8 1.362(4) . ?
C7 H7 0.9300 . ?
C8 C9 1.406(4) . ?
C8 N2 1.406(3) . ?
C9 N1 1.354(4) . ?
C10 N2 1.278(3) . ?
C10 C11 1.418(4) . ?
C10 H10 0.9300 . ?
C11 C12 1.402(4) . ?
C11 C16 1.406(4) . ?
C12 C13 1.362(4) . ?
C12 H12 0.9300 . ?
C13 C14 1.386(4) . ?
C13 C17 1.508(4) . ?
C14 C15 1.355(4) . ?
C14 H14 0.9300 . ?
C15 C16 1.412(4) . ?
C15 C18 1.487(4) . ?
C16 O1 1.294(3) . ?
C17 H17A 0.9600 . ?
C17 H17B 0.9600 . ?
C17 H17C 0.9600 . ?
C18 O2 1.406(4) . ?
C18 H18A 0.9700 . ?
C18 H18B 0.9700 . ?
C19 N3 1.301(4) . ?
C19 C20 1.399(5) . ?
C19 H19 0.9300 . ?
C20 C21 1.326(6) . ?
C20 H20 0.9300 . ?
C21 C22 1.386(6) . ?
C21 H21 0.9300 . ?
C22 C23 1.395(6) . ?
C22 C27 1.403(4) . ?
C23 C24 1.348(6) . ?
C23 H23 0.9300 . ?
C24 C25 1.393(5) . ?
C24 H24 0.9300 . ?
C25 C26 1.358(4) . ?
C25 H25 0.9300 . ?
C26 N4 1.405(4) . ?
C26 C27 1.406(4) . ?
C27 N3 1.351(4) . ?
C28 N4 1.286(3) . ?
C28 C29 1.413(4) . ?
C28 H28 0.9300 . ?
C29 C30 1.400(4) . ?
C29 C34 1.406(4) . ?
C30 C31 1.364(5) . ?
C30 H30 0.9300 . ?
C31 C32 1.375(5) . ?
C31 C35 1.511(5) . ?
C32 C33 1.355(5) . ?
C32 H32 0.9300 . ?
C33 C34 1.415(4) . ?
C33 C36 1.493(5) . ?
C34 O3 1.291(3) . ?
C35 H35A 0.9600 . ?
C35 H35B 0.9600 . ?
C35 H35C 0.9600 . ?
O2 H2 0.8200 . ?
C36 O4 1.391(5) . ?
C36 H36A 0.9700 . ?
C36 H36B 0.9700 . ?
O4 H4 0.8200 . ?
O4' H4' 0.8200 . ?

loop_
_geom_torsion_atom_site_label_1
_geom_torsion_atom_site_label_2
_geom_torsion_atom_site_label_3
_geom_torsion_atom_site_label_4
_geom_torsion
_geom_torsion_site_symmetry_1
_geom_torsion_site_symmetry_2
_geom_torsion_site_symmetry_3
_geom_torsion_site_symmetry_4
_geom_torsion_publ_flag
N1 C1 C2 C3 -2.9(5) . . . . ?
C1 C2 C3 C4 1.4(5) . . . . ?
C2 C3 C4 C5 -176.9(3) . . . . ?
C2 C3 C4 C9 1.7(5) . . . . ?
C3 C4 C5 C6 178.7(3) . . . . ?
C9 C4 C5 C6 0.1(5) . . . . ?
C4 C5 C6 C7 2.7(5) . . . . ?
C5 C6 C7 C8 -0.3(5) . . . . ?
C6 C7 C8 C9 -5.0(4) . . . . ?
C6 C7 C8 N2 174.8(3) . . . . ?
C3 C4 C9 N1 -3.7(4) . . . . ?
C5 C4 C9 N1 175.0(3) . . . . ?
C3 C4 C9 C8 175.9(3) . . . . ?
C5 C4 C9 C8 -5.4(4) . . . . ?
C7 C8 C9 N1 -172.6(3) . . . . ?
N2 C8 C9 N1 7.6(4) . . . . ?
C7 C8 C9 C4 7.8(4) . . . . ?
N2 C8 C9 C4 -172.0(2) . . . . ?
N2 C10 C11 C12 176.3(3) . . . . ?
N2 C10 C11 C16 0.0(5) . . . . ?
C16 C11 C12 C13 0.5(5) . . . . ?
C10 C11 C12 C13 -176.1(3) . . . . ?
C11 C12 C13 C14 0.6(5) . . . . ?
C11 C12 C13 C17 178.2(3) . . . . ?
C12 C13 C14 C15 -1.2(5) . . . . ?
C17 C13 C14 C15 -178.9(3) . . . . ?
C13 C14 C15 C16 0.8(5) . . . . ?
C13 C14 C15 C18 178.5(3) . . . . ?
C12 C11 C16 O1 -180.0(3) . . . . ?
C10 C11 C16 O1 -3.8(5) . . . . ?
C12 C11 C16 C15 -0.9(4) . . . . ?
C10 C11 C16 C15 175.3(3) . . . . ?
C14 C15 C16 O1 179.4(3) . . . . ?
C18 C15 C16 O1 1.6(4) . . . . ?
C14 C15 C16 C11 0.3(5) . . . . ?
C18 C15 C16 C11 -177.5(3) . . . . ?
C14 C15 C18 O2 -124.7(3) . . . . ?
C16 C15 C18 O2 53.1(4) . . . . ?
N3 C19 C20 C21 -3.3(6) . . . . ?
C19 C20 C21 C22 2.3(6) . . . . ?
C20 C21 C22 C23 -179.9(4) . . . . ?
C20 C21 C22 C27 1.3(6) . . . . ?
C21 C22 C23 C24 -178.4(4) . . . . ?
C27 C22 C23 C24 0.3(6) . . . . ?
C22 C23 C24 C25 1.9(7) . . . . ?
C23 C24 C25 C26 -0.6(7) . . . . ?
C24 C25 C26 N4 178.3(3) . . . . ?
C24 C25 C26 C27 -2.8(5) . . . . ?
C21 C22 C27 N3 -4.4(5) . . . . ?
C23 C22 C27 N3 176.7(3) . . . . ?
C21 C22 C27 C26 175.1(3) . . . . ?
C23 C22 C27 C26 -3.8(5) . . . . ?
C25 C26 C27 N3 -175.5(3) . . . . ?
N4 C26 C27 N3 3.5(4) . . . . ?
C25 C26 C27 C22 5.0(5) . . . . ?
N4 C26 C27 C22 -176.0(3) . . . . ?
N4 C28 C29 C30 174.9(3) . . . . ?
N4 C28 C29 C34 -5.9(5) . . . . ?
C34 C29 C30 C31 0.1(5) . . . . ?
C28 C29 C30 C31 179.3(3) . . . . ?
C29 C30 C31 C32 -0.8(5) . . . . ?
C29 C30 C31 C35 178.8(3) . . . . ?
C30 C31 C32 C33 -0.2(6) . . . . ?
C35 C31 C32 C33 -179.8(4) . . . . ?
C31 C32 C33 C34 2.0(5) . . . . ?
C31 C32 C33 C36 179.7(4) . . . . ?
C30 C29 C34 O3 -178.5(3) . . . . ?
C28 C29 C34 O3 2.3(5) . . . . ?
C30 C29 C34 C33 1.7(4) . . . . ?
C28 C29 C34 C33 -177.5(3) . . . . ?
C32 C33 C34 O3 177.5(3) . . . . ?
C36 C33 C34 O3 -0.3(5) . . . . ?
C32 C33 C34 C29 -2.7(5) . . . . ?
C36 C33 C34 C29 179.6(3) . . . . ?
C2 C1 N1 C9 1.0(5) . . . . ?
C2 C1 N1 Zn1 179.1(2) . . . . ?
C4 C9 N1 C1 2.4(4) . . . . ?
C8 C9 N1 C1 -177.2(3) . . . . ?
C4 C9 N1 Zn1 -176.1(2) . . . . ?
C8 C9 N1 Zn1 4.3(3) . . . . ?
O3 Zn1 N1 C1 -93.8(3) . . . . ?
O1 Zn1 N1 C1 135.4(3) . . . . ?
N2 Zn1 N1 C1 171.9(3) . . . . ?
N4 Zn1 N1 C1 -6.8(3) . . . . ?
N3 Zn1 N1 C1 67.2(3) . . . . ?
O3 Zn1 N1 C9 84.46(19) . . . . ?
O1 Zn1 N1 C9 -46.4(4) . . . . ?
N2 Zn1 N1 C9 -9.83(18) . . . . ?
N4 Zn1 N1 C9 171.50(19) . . . . ?
N3 Zn1 N1 C9 -114.6(2) . . . . ?
C11 C10 N2 C8 -177.1(3) . . . . ?
C11 C10 N2 Zn1 -7.4(4) . . . . ?
C7 C8 N2 C10 -25.5(4) . . . . ?
C9 C8 N2 C10 154.2(3) . . . . ?
C7 C8 N2 Zn1 163.7(2) . . . . ?
C9 C8 N2 Zn1 -16.5(3) . . . . ?
O3 Zn1 N2 C10 110.2(2) . . . . ?
O1 Zn1 N2 C10 12.3(2) . . . . ?
N4 Zn1 N2 C10 -141.1(9) . . . . ?
N1 Zn1 N2 C10 -156.2(3) . . . . ?
N3 Zn1 N2 C10 -75.2(2) . . . . ?
O3 Zn1 N2 C8 -79.7(2) . . . . ?
O1 Zn1 N2 C8 -177.61(19) . . . . ?
N4 Zn1 N2 C8 29.0(11) . . . . ?
N1 Zn1 N2 C8 13.92(18) . . . . ?
N3 Zn1 N2 C8 94.86(19) . . . . ?
C20 C19 N3 C27 0.2(5) . . . . ?
C20 C19 N3 Zn1 172.1(3) . . . . ?
C22 C27 N3 C19 3.6(5) . . . . ?
C26 C27 N3 C19 -175.9(3) . . . . ?
C22 C27 N3 Zn1 -169.5(2) . . . . ?
C26 C27 N3 Zn1 11.0(3) . . . . ?
O3 Zn1 N3 C19 160.7(3) . . . . ?
O1 Zn1 N3 C19 -90.0(3) . . . . ?
N2 Zn1 N3 C19 -2.5(3) . . . . ?
N4 Zn1 N3 C19 172.7(3) . . . . ?
N1 Zn1 N3 C19 71.9(3) . . . . ?
O3 Zn1 N3 C27 -27.1(4) . . . . ?
O1 Zn1 N3 C27 82.2(2) . . . . ?
N2 Zn1 N3 C27 169.67(19) . . . . ?
N4 Zn1 N3 C27 -15.1(2) . . . . ?
N1 Zn1 N3 C27 -115.9(2) . . . . ?
C29 C28 N4 C26 178.8(3) . . . . ?
C29 C28 N4 Zn1 -13.8(4) . . . . ?
C25 C26 N4 C28 -29.9(5) . . . . ?
C27 C26 N4 C28 151.1(3) . . . . ?
C25 C26 N4 Zn1 161.6(3) . . . . ?
C27 C26 N4 Zn1 -17.4(3) . . . . ?
O3 Zn1 N4 C28 25.2(2) . . . . ?
O1 Zn1 N4 C28 122.9(2) . . . . ?
N2 Zn1 N4 C28 -83.8(10) . . . . ?
N1 Zn1 N4 C28 -69.0(2) . . . . ?
N3 Zn1 N4 C28 -150.9(2) . . . . ?
O3 Zn1 N4 C26 -166.8(2) . . . . ?
O1 Zn1 N4 C26 -69.1(2) . . . . ?
N2 Zn1 N4 C26 84.2(10) . . . . ?
N1 Zn1 N4 C26 99.0(2) . . . . ?
N3 Zn1 N4 C26 17.13(19) . . . . ?
C11 C16 O1 Zn1 15.3(4) . . . . ?
C15 C16 O1 Zn1 -163.9(2) . . . . ?
O3 Zn1 O1 C16 -111.6(2) . . . . ?
N2 Zn1 O1 C16 -16.5(2) . . . . ?
N4 Zn1 O1 C16 161.2(2) . . . . ?
N1 Zn1 O1 C16 18.8(4) . . . . ?
N3 Zn1 O1 C16 86.5(2) . . . . ?
C29 C34 O3 Zn1 22.3(4) . . . . ?
C33 C34 O3 Zn1 -157.9(2) . . . . ?
O1 Zn1 O3 C34 -126.2(2) . . . . ?
N2 Zn1 O3 C34 145.1(2) . . . . ?
N4 Zn1 O3 C34 -30.1(2) . . . . ?
N1 Zn1 O3 C34 68.7(2) . . . . ?
N3 Zn1 O3 C34 -18.4(4) . . . . ?
C32 C33 C36 O4 -128.1(4) . . . . ?
C34 C33 C36 O4 49.6(5) . . . . ?
